data_7010351
loop_
_publ_author_name
'Brooks, Neil R.'
'Blake, Alexander J.'
'Champness, Neil R.'
'Cooke, Paul A.'
'Hubberstey, Peter'
'Proserpio, Davide M.'
'Wilson, Claire'
'Schr\"oder, Martin'

_publ_section_title
;
 Discrete molecular and extended polymeric copper(I) halide complexes
 of tetradentate thioether macrocycles
;
_journal_issue 4
_journal_name_full 'Journal of the Chemical Society, Dalton Transactions'
_journal_page_first 456
_journal_paper_doi 10.1039/b008202n
_journal_year 2001
_chemical_formula_moiety 'C12 H24 S4 Cu2 I2'
_chemical_formula_sum 'C12 H24 Cu2 I2 S4'
_chemical_formula_weight 677.43
_chemical_name_common (CuI)2([16]aneS4)
_chemical_name_systematic
;
Bis(copper(I)Iodide) 1,4,7,10-tetrathiacyclohexadecane
;
_space_group_IT_number 14
_symmetry_cell_setting monoclinic
_symmetry_space_group_name_Hall '-P 2yn'
_symmetry_space_group_name_H-M 'P 1 21/n 1'
_atom_sites_solution_hydrogens geom
_atom_sites_solution_primary direct
_atom_sites_solution_secondary 'difference Fourier synthesis'
_audit_creation_method SHELXL-97
_cell_angle_alpha 90.00
_cell_angle_beta 98.33(3)
_cell_angle_gamma 90.00
_cell_formula_units_Z 4
_cell_length_a 7.456(2)
_cell_length_b 14.804(3)
_cell_length_c 18.470(5)
_cell_measurement_reflns_used 36
_cell_measurement_temperature 150(2)
_cell_measurement_theta_max 17.5
_cell_measurement_theta_min 13.0
_cell_volume 2017.2(9)
_computing_cell_refinement 'STADI-4 (Stoe & Cie, 1996a)'
_computing_data_collection 'STADI-4 (Stoe & Cie, 1996a)'
_computing_data_reduction 'X-RED (Stoe & Cie, 1996b)'
_computing_molecular_graphics 'SHELXTL/PC (version 5.03)(Sheldrick, 1994)'
_computing_publication_material 'SHELXL-97 (Sheldrick, 1997)'
_computing_structure_refinement 'SHELXL-97 (Sheldrick, 1997)'
_computing_structure_solution 'SHELXS-97 (Sheldrick, 1990)'
_diffrn_ambient_temperature 150(2)
_diffrn_measured_fraction_theta_full 0.959
_diffrn_measured_fraction_theta_max 0.959
_diffrn_measurement_device_type 'STOE STADI-4 FOUR-CIRCLE DIFFRACTOMETER'
_diffrn_measurement_method omega-theta
_diffrn_radiation_monochromator graphite
_diffrn_radiation_source 'fine-focus sealed tube'
_diffrn_radiation_type MoK\a
_diffrn_radiation_wavelength 0.71073
_diffrn_reflns_av_R_equivalents 0.0000
_diffrn_reflns_av_sigmaI/netI 0.0194
_diffrn_reflns_limit_h_max 8
_diffrn_reflns_limit_h_min -8
_diffrn_reflns_limit_k_max 17
_diffrn_reflns_limit_k_min 0
_diffrn_reflns_limit_l_max 21
_diffrn_reflns_limit_l_min 0
_diffrn_reflns_number 3540
_diffrn_reflns_theta_full 24.99
_diffrn_reflns_theta_max 24.99
_diffrn_reflns_theta_min 2.62
_diffrn_standards_decay_% 5.7
_diffrn_standards_interval_time 60
_diffrn_standards_number 3
_exptl_absorpt_coefficient_mu 5.572
_exptl_absorpt_correction_T_max 0.646
_exptl_absorpt_correction_T_min 0.412
_exptl_absorpt_correction_type numerical
_exptl_absorpt_process_details 'XRED (Stoe & Cie, 1997b)'
_exptl_crystal_colour colourless
_exptl_crystal_density_diffrn 2.231
_exptl_crystal_density_meas ?
_exptl_crystal_density_method 'not measured'
_exptl_crystal_description block
_exptl_crystal_F_000 1296
_exptl_crystal_size_max 0.20
_exptl_crystal_size_mid 0.12
_exptl_crystal_size_min 0.12
_refine_diff_density_max 0.69
_refine_diff_density_min -0.77
_refine_diff_density_rms 0.136
_refine_ls_extinction_method none
_refine_ls_goodness_of_fit_ref 1.047
_refine_ls_hydrogen_treatment 'riding model'
_refine_ls_matrix_type full
_refine_ls_number_parameters 181
_refine_ls_number_reflns 3540
_refine_ls_number_restraints 0
_refine_ls_restrained_S_all 1.047
_refine_ls_R_factor_all 0.0336
_refine_ls_R_factor_gt 0.0304
_refine_ls_shift/su_max 0.001
_refine_ls_shift/su_mean 0.000
_refine_ls_structure_factor_coef Fsqd
_refine_ls_weighting_details 'w=1/[\s^2^(Fo^2^)+(0.0351P)^2^+10.637P] where P=(Fo^2^+2Fc^2^)/3'
_refine_ls_weighting_scheme calc
_refine_ls_wR_factor_gt 0.0721
_refine_ls_wR_factor_ref 0.0748
_reflns_number_gt 3265
_reflns_number_total 3540
_reflns_threshold_expression >2sigma(I)
_cod_data_source_file b008202n.txt
_cod_data_source_block cu16s4
_cod_depositor_comments
;
The following automatic conversions were performed:

'_exptl_crystal_density_meas' value 'not mesaured' was changed to '?'
- the value is perceived as not measured.

Automatic conversion script
Id: cif_fix_values 3008 2015-01-20 13:52:24Z robertas 

The following automatic conversions were performed:

'_refine_ls_weighting_scheme' value 'calc
w=1/[\s^2^(Fo^2^)+(0.0351P)^2^+10.637P] where P=(Fo^2^+2Fc^2^)/3' was
changed to 'calc'. New tag '_refine_ls_weighting_details' was
created. The value of the new tag was set to
'w=1/[\s^2^(Fo^2^)+(0.0351P)^2^+10.637P] where P=(Fo^2^+2Fc^2^)/3'.

Automatic conversion script
Id: cif_fix_values 3143 2015-03-26 13:38:13Z robertas 

The following automatic conversions were performed:

'_atom_sites_solution_primary' value 'direct methods' was changed to
'direct'.

'_atom_sites_solution_hydrogens' value 'placed geometrically' was
changed to 'geom'.

Automatic conversion script
Id: cif_fix_values 6452 2018-10-05 10:23:21Z andrius 
;
_cod_original_sg_symbol_H-M P2(1)/n
_cod_database_code 7010351

loop_
_symmetry_equiv_pos_as_xyz
'x, y, z'
'-x+1/2, y+1/2, -z+1/2'
'-x, -y, -z'
'x-1/2, -y-1/2, z-1/2'

loop_
_atom_site_label
_atom_site_type_symbol
_atom_site_fract_x
_atom_site_fract_y
_atom_site_fract_z
_atom_site_U_iso_or_equiv
_atom_site_adp_type
_atom_site_occupancy
_atom_site_calc_flag
_atom_site_refinement_flags
_atom_site_disorder_assembly
_atom_site_disorder_group
I1 I 0.13218(4) 0.13837(2) 0.001105(17) 0.02166(10) Uani 1 d . . .
I2 I -0.33500(4) 0.31168(2) 0.034657(17) 0.02113(10) Uani 1 d . . .
Cu1 Cu -0.12766(8) 0.24815(4) -0.05638(3) 0.01930(15) Uani 1 d . . .
Cu2 Cu -0.05357(8) 0.21179(4) 0.09419(3) 0.02015(15) Uani 1 d . . .
S1 S -0.32649(16) 0.16683(8) -0.14368(6) 0.0169(2) Uani 1 d . . .
C2 C -0.1852(7) 0.0957(3) -0.1923(3) 0.0202(10) Uani 1 d . . .
H2A H -0.0999 0.0615 -0.1564 0.024 Uiso 1 calc R . .
H2B H -0.2629 0.0516 -0.2225 0.024 Uiso 1 calc R . .
C3 C -0.0778(7) 0.1499(3) -0.2414(3) 0.0224(11) Uani 1 d . . .
H3A H -0.0202 0.1073 -0.2724 0.027 Uiso 1 calc R . .
H3B H 0.0205 0.1825 -0.2102 0.027 Uiso 1 calc R . .
C4 C -0.1886(7) 0.2186(3) -0.2913(3) 0.0202(10) Uani 1 d . . .
H4A H -0.1128 0.2419 -0.3270 0.024 Uiso 1 calc R . .
H4B H -0.2190 0.2701 -0.2613 0.024 Uiso 1 calc R . .
S5 S -0.39626(16) 0.17308(8) -0.34096(6) 0.0162(2) Uani 1 d . . .
C6 C -0.3090(7) 0.1050(3) -0.4111(3) 0.0198(10) Uani 1 d . . .
H6A H -0.3856 0.1154 -0.4588 0.024 Uiso 1 calc R . .
H6B H -0.1845 0.1253 -0.4156 0.024 Uiso 1 calc R . .
C7 C -0.3056(6) 0.0036(3) -0.3940(3) 0.0193(10) Uani 1 d . . .
H7A H -0.2466 -0.0295 -0.4307 0.023 Uiso 1 calc R . .
H7B H -0.2349 -0.0073 -0.3451 0.023 Uiso 1 calc R . .
C8 C -0.4992(6) -0.0306(3) -0.3953(3) 0.0175(10) Uani 1 d . . .
H8A H -0.5671 -0.0236 -0.4452 0.021 Uiso 1 calc R . .
H8B H -0.5609 0.0056 -0.3613 0.021 Uiso 1 calc R . .
S9 S -0.49810(16) -0.14861(8) -0.36877(6) 0.0167(2) Uani 1 d . . .
C10 C -0.7415(7) -0.1683(3) -0.3759(3) 0.0200(10) Uani 1 d . . .
H10A H -0.8008 -0.1461 -0.4240 0.024 Uiso 1 calc R . .
H10B H -0.7633 -0.2341 -0.3740 0.024 Uiso 1 calc R . .
C11 C -0.8295(7) -0.1223(3) -0.3157(3) 0.0200(10) Uani 1 d . . .
H11A H -0.8075 -0.0565 -0.3173 0.024 Uiso 1 calc R . .
H11B H -0.9622 -0.1323 -0.3253 0.024 Uiso 1 calc R . .
C12 C -0.7568(7) -0.1577(3) -0.2401(3) 0.0217(11) Uani 1 d . . .
H12A H -0.6238 -0.1490 -0.2310 0.026 Uiso 1 calc R . .
H12B H -0.7813 -0.2233 -0.2383 0.026 Uiso 1 calc R . .
S13 S -0.85890(16) -0.10076(8) -0.16815(6) 0.0172(2) Uani 1 d . . .
C14 C -0.6647(7) -0.0487(3) -0.1132(3) 0.0202(10) Uani 1 d . . .
H14A H -0.7000 -0.0294 -0.0659 0.024 Uiso 1 calc R . .
H14B H -0.5674 -0.0944 -0.1026 0.024 Uiso 1 calc R . .
C15 C -0.5906(7) 0.0324(3) -0.1498(3) 0.0215(11) Uani 1 d . . .
H15A H -0.6896 0.0762 -0.1644 0.026 Uiso 1 calc R . .
H15B H -0.5435 0.0125 -0.1947 0.026 Uiso 1 calc R . .
C16 C -0.4381(7) 0.0786(3) -0.0981(3) 0.0183(10) Uani 1 d . . .
H16A H -0.3473 0.0327 -0.0785 0.022 Uiso 1 calc R . .
H16B H -0.4892 0.1052 -0.0564 0.022 Uiso 1 calc R . .

loop_
_atom_site_aniso_label
_atom_site_aniso_U_11
_atom_site_aniso_U_22
_atom_site_aniso_U_33
_atom_site_aniso_U_23
_atom_site_aniso_U_13
_atom_site_aniso_U_12
I1 0.02234(18) 0.02252(18) 0.02136(18) 0.00227(12) 0.00733(13) 0.00699(13)
I2 0.01636(17) 0.02674(18) 0.02109(18) 0.00044(13) 0.00542(13) 0.00427(12)
Cu1 0.0192(3) 0.0191(3) 0.0203(3) -0.0017(2) 0.0051(2) -0.0005(2)
Cu2 0.0202(3) 0.0194(3) 0.0218(3) -0.0002(2) 0.0063(2) -0.0026(2)
S1 0.0164(6) 0.0162(6) 0.0183(6) -0.0008(5) 0.0031(5) -0.0005(5)
C2 0.019(2) 0.023(3) 0.019(2) -0.005(2) 0.002(2) 0.005(2)
C3 0.019(3) 0.026(3) 0.022(3) -0.004(2) 0.003(2) -0.002(2)
C4 0.025(3) 0.020(2) 0.016(2) -0.0017(19) 0.002(2) -0.005(2)
S5 0.0175(6) 0.0152(6) 0.0160(5) -0.0016(4) 0.0029(4) -0.0006(4)
C6 0.025(3) 0.020(2) 0.016(2) -0.0040(19) 0.005(2) -0.001(2)
C7 0.018(2) 0.017(2) 0.023(3) -0.003(2) 0.004(2) 0.0029(19)
C8 0.019(2) 0.014(2) 0.018(2) -0.0011(18) -0.0029(19) 0.0020(19)
S9 0.0181(6) 0.0162(6) 0.0162(6) 0.0008(4) 0.0042(5) 0.0013(5)
C10 0.020(3) 0.024(3) 0.017(2) -0.001(2) 0.005(2) -0.001(2)
C11 0.017(2) 0.023(3) 0.021(3) 0.002(2) 0.007(2) 0.004(2)
C12 0.026(3) 0.023(3) 0.019(2) 0.000(2) 0.013(2) 0.006(2)
S13 0.0181(6) 0.0158(6) 0.0189(6) -0.0011(5) 0.0070(5) 0.0003(5)
C14 0.020(3) 0.019(2) 0.022(2) -0.001(2) 0.004(2) -0.003(2)
C15 0.021(3) 0.020(2) 0.023(3) 0.003(2) 0.002(2) -0.004(2)
C16 0.024(3) 0.013(2) 0.019(2) -0.0001(18) 0.006(2) -0.0049(19)

loop_
_atom_type_symbol
_atom_type_description
_atom_type_scat_dispersion_real
_atom_type_scat_dispersion_imag
_atom_type_scat_source
C C 0.0033 0.0016 'International Tables Vol C Tables 4.2.6.8 and 6.1.1.4'
H H 0.0000 0.0000 'International Tables Vol C Tables 4.2.6.8 and 6.1.1.4'
S S 0.1246 0.1234 'International Tables Vol C Tables 4.2.6.8 and 6.1.1.4'
Cu Cu 0.3201 1.2651 'International Tables Vol C Tables 4.2.6.8 and 6.1.1.4'
I I -0.4742 1.8119 'International Tables Vol C Tables 4.2.6.8 and 6.1.1.4'

loop_
_geom_angle_atom_site_label_1
_geom_angle_atom_site_label_2
_geom_angle_atom_site_label_3
_geom_angle
_geom_angle_site_symmetry_1
_geom_angle_site_symmetry_3
_geom_angle_publ_flag
Cu2 I1 Cu1 64.96(3) . . y
Cu1 I2 Cu2 64.13(3) . . y
S9 Cu1 S1 101.26(5) 2_454 . y
S9 Cu1 I2 117.91(4) 2_454 . y
S1 Cu1 I2 104.56(4) . . y
S9 Cu1 I1 107.84(4) 2_454 . y
S1 Cu1 I1 108.30(4) . . y
I2 Cu1 I1 115.55(3) . . y
S9 Cu1 Cu2 132.11(4) 2_454 . ?
S1 Cu1 Cu2 126.42(4) . . ?
I2 Cu1 Cu2 58.83(3) . . ?
I1 Cu1 Cu2 56.93(3) . . ?
S13 Cu2 S5 112.84(5) 3_455 4_666 y
S13 Cu2 I1 108.64(4) 3_455 . y
S5 Cu2 I1 111.94(4) 4_666 . y
S13 Cu2 I2 111.59(4) 3_455 . y
S5 Cu2 I2 96.60(4) 4_666 . y
I1 Cu2 I2 114.94(3) . . y
S13 Cu2 Cu1 134.09(4) 3_455 . ?
S5 Cu2 Cu1 112.67(4) 4_666 . ?
I1 Cu2 Cu1 58.12(3) . . ?
I2 Cu2 Cu1 57.03(3) . . ?
C2 S1 C16 98.6(2) . . ?
C2 S1 Cu1 106.38(17) . . ?
C16 S1 Cu1 109.57(16) . . ?
C3 C2 S1 112.5(4) . . ?
C2 C3 C4 115.1(4) . . ?
C3 C4 S5 113.9(3) . . ?
C4 S5 C6 101.4(2) . . ?
C4 S5 Cu2 108.76(17) . 4_565 ?
C6 S5 Cu2 104.18(16) . 4_565 ?
C7 C6 S5 112.9(3) . . ?
C8 C7 C6 109.6(4) . . ?
C7 C8 S9 110.4(3) . . ?
C8 S9 C10 99.7(2) . . ?
C8 S9 Cu1 117.04(17) . 2_444 ?
C10 S9 Cu1 109.39(16) . 2_444 ?
C11 C10 S9 113.8(3) . . ?
C12 C11 C10 112.4(4) . . ?
C11 C12 S13 112.3(3) . . ?
C14 S13 C12 102.7(2) . . ?
C14 S13 Cu2 104.11(16) . 3_455 ?
C12 S13 Cu2 106.69(17) . 3_455 ?
C15 C14 S13 113.4(3) . . ?
C14 C15 C16 111.0(4) . . ?
C15 C16 S1 112.3(3) . . ?

loop_
_geom_bond_atom_site_label_1
_geom_bond_atom_site_label_2
_geom_bond_distance
_geom_bond_site_symmetry_2
_geom_bond_publ_flag
I1 Cu2 2.5972(9) . y
I1 Cu1 2.6317(9) . y
I2 Cu1 2.6182(9) . y
I2 Cu2 2.6702(9) . y
Cu1 S9 2.3456(14) 2_454 y
Cu1 S1 2.3567(14) . y
Cu1 Cu2 2.8079(12) . y
Cu2 S13 2.2918(14) 3_455 y
Cu2 S5 2.3040(14) 4_666 y
S1 C2 1.816(5) . ?
S1 C16 1.819(5) . ?
C2 C3 1.523(7) . ?
C3 C4 1.531(7) . ?
C4 S5 1.811(5) . ?
S5 C6 1.834(5) . ?
S5 Cu2 2.3040(14) 4_565 ?
C6 C7 1.534(7) . ?
C7 C8 1.526(7) . ?
C8 S9 1.814(5) . ?
S9 C10 1.824(5) . ?
S9 Cu1 2.3457(14) 2_444 ?
C10 C11 1.529(7) . ?
C11 C12 1.516(7) . ?
C12 S13 1.830(5) . ?
S13 C14 1.815(5) . ?
S13 Cu2 2.2918(14) 3_455 ?
C14 C15 1.522(7) . ?
C15 C16 1.536(7) . ?

loop_
_geom_torsion_atom_site_label_1
_geom_torsion_atom_site_label_2
_geom_torsion_atom_site_label_3
_geom_torsion_atom_site_label_4
_geom_torsion
_geom_torsion_site_symmetry_1
_geom_torsion_site_symmetry_2
_geom_torsion_site_symmetry_3
_geom_torsion_site_symmetry_4
_geom_torsion_publ_flag
C16 S1 C2 C3 176.5(3) . . . . y
S1 C2 C3 C4 -48.9(5) . . . . y
C2 C3 C4 S5 -48.3(5) . . . . y
C3 C4 S5 C6 -74.8(4) . . . . y
C4 S5 C6 C7 102.5(4) . . . . y
S5 C6 C7 C8 64.9(5) . . . . y
C6 C7 C8 S9 -175.9(3) . . . . y
C7 C8 S9 C10 -179.9(3) . . . . y
C8 S9 C10 C11 -71.5(4) . . . . y
S9 C10 C11 C12 -62.9(5) . . . . y
C10 C11 C12 S13 178.7(3) . . . . y
C11 C12 S13 C14 -118.8(4) . . . . y
C12 S13 C14 C15 72.9(4) . . . . y
S13 C14 C15 C16 174.8(3) . . . . y
C14 C15 C16 S1 172.6(3) . . . . y
C2 S1 C16 C15 -77.9(4) . . . . y
